data_7210339
loop_
_publ_author_name
'Bia\/lo\'nska, Agata'
'Ciunik, Zbigniew'

_publ_section_title
;
 Spontaneous racemic resolution -- towards control of molecular
 recognition nature
;
_journal_issue 33
_journal_name_full CrystEngComm
_journal_page_first 6448
_journal_paper_doi 10.1039/c3ce40778k
_journal_volume 15
_journal_year 2013
_chemical_absolute_configuration rm
_chemical_formula_moiety 'C11 H10 N4 O8'
_chemical_formula_sum 'C11 H10 N4 O8'
_chemical_formula_weight 326.23
_chemical_name_systematic
;
N-(3,5-dinitrobenzoyl)-D-asparagine
;
_space_group_crystal_system orthorhombic
_space_group_IT_number 19
_space_group_name_Hall 'P 2ac 2ab'
_space_group_name_H-M_alt 'P 21 21 21'
_symmetry_space_group_name_Hall 'P 2ac 2ab'
_symmetry_space_group_name_H-M 'P 21 21 21'
_atom_sites_solution_hydrogens geom
_audit_creation_method SHELXL-2013
_cell_angle_alpha 90
_cell_angle_beta 90
_cell_angle_gamma 90
_cell_formula_units_Z 4
_cell_length_a 6.371(2)
_cell_length_b 9.260(2)
_cell_length_c 22.629(4)
_cell_measurement_reflns_used 2417
_cell_measurement_temperature 100(2)
_cell_measurement_theta_max 28.5999
_cell_measurement_theta_min 2.8339
_cell_volume 1335.0(6)
_computing_cell_refinement
;
CrysAlisPro, Agilent Technologies,
Version 1.171.36.21t (release 14-08-2012 CrysAlis171 .NET)
(compiled Aug 14 2012,18:12:40)
;
_computing_data_collection
;
CrysAlisPro, Agilent Technologies,
Version 1.171.36.21t (release 14-08-2012 CrysAlis171 .NET)
(compiled Aug 14 2012,18:12:40)
;
_computing_data_reduction
;
CrysAlisPro, Agilent Technologies,
Version 1.171.36.21t (release 14-08-2012 CrysAlis171 .NET)
(compiled Aug 14 2012,18:12:40)
;
_computing_structure_refinement 'SHELXL-2013 (Sheldrick, 2013)'
_computing_structure_solution
;
SHELXL-97 (Sheldrick, G. M. (2008). <i>Acta Cryst.</i> <b>A64</b>, 112-122.)
;
_diffrn_ambient_temperature 100(2)
_diffrn_measured_fraction_theta_full 0.984
_diffrn_measured_fraction_theta_max 0.978
_diffrn_measurement_device_type 'Xcalibur, Sapphire2'
_diffrn_measurement_method '\w scan'
_diffrn_radiation_type MoK\a
_diffrn_radiation_wavelength 0.71073
_diffrn_reflns_av_R_equivalents 0.0290
_diffrn_reflns_av_unetI/netI 0.0548
_diffrn_reflns_Laue_measured_fraction_full 0.984
_diffrn_reflns_Laue_measured_fraction_max 0.978
_diffrn_reflns_limit_h_max 8
_diffrn_reflns_limit_h_min -8
_diffrn_reflns_limit_k_max 11
_diffrn_reflns_limit_k_min -5
_diffrn_reflns_limit_l_max 28
_diffrn_reflns_limit_l_min -13
_diffrn_reflns_number 4855
_diffrn_reflns_point_group_measured_fraction_full 0.972
_diffrn_reflns_point_group_measured_fraction_max 0.958
_diffrn_reflns_theta_full 25.242
_diffrn_reflns_theta_max 26.992
_diffrn_reflns_theta_min 2.842
_diffrn_source 'fine-focus sealed tube'
_exptl_absorpt_coefficient_mu 0.141
_exptl_absorpt_correction_type none
_exptl_crystal_colour colorless
_exptl_crystal_density_diffrn 1.623
_exptl_crystal_description plate
_exptl_crystal_F_000 672
_exptl_crystal_size_max 0.600
_exptl_crystal_size_mid 0.200
_exptl_crystal_size_min 0.060
_refine_diff_density_max 0.249
_refine_diff_density_min -0.259
_refine_diff_density_rms 0.052
_refine_ls_abs_structure_details
;
Flack x determined using 770 quotients [(I+)-(I-)]/[(I+)+(I-)]
(Parsons and Flack (2004), Acta Cryst. A60, s61).
;
_refine_ls_abs_structure_Flack -0.6(10)
_refine_ls_extinction_method none
_refine_ls_goodness_of_fit_ref 0.981
_refine_ls_hydrogen_treatment constr
_refine_ls_matrix_type full
_refine_ls_number_parameters 208
_refine_ls_number_reflns 2786
_refine_ls_number_restraints 0
_refine_ls_restrained_S_all 0.981
_refine_ls_R_factor_all 0.0598
_refine_ls_R_factor_gt 0.0423
_refine_ls_shift/su_max 0.001
_refine_ls_shift/su_mean 0.000
_refine_ls_structure_factor_coef Fsqd
_refine_ls_weighting_details
;
w=1/[\s^2^(Fo^2^)+(0.0469P)^2^]
where P=(Fo^2^+2Fc^2^)/3
;
_refine_ls_weighting_scheme calc
_refine_ls_wR_factor_gt 0.0859
_refine_ls_wR_factor_ref 0.0911
_reflns_Friedel_coverage 0.670
_reflns_Friedel_fraction_full 0.955
_reflns_Friedel_fraction_max 0.929
_reflns_number_gt 2185
_reflns_number_total 2786
_reflns_threshold_expression 'I > 2\s(I)'
_cod_data_source_file c3ce40778k.txt
_cod_data_source_block dnbdn
_cod_database_code 7210339
_shelx_space_group_comment
;
The symmetry employed for this shelxl refinement is uniquely defined
by the following loop, which should always be used as a source of
symmetry information in preference to the above space-group names.
They are only intended as comments.
;
_shelx_estimated_absorpt_t_min 0.920
_shelx_estimated_absorpt_t_max 0.992

loop_
_space_group_symop_operation_xyz
'x, y, z'
'-x+1/2, -y, z+1/2'
'-x, y+1/2, -z+1/2'
'x+1/2, -y+1/2, -z'

loop_
_atom_site_label
_atom_site_type_symbol
_atom_site_fract_x
_atom_site_fract_y
_atom_site_fract_z
_atom_site_U_iso_or_equiv
_atom_site_adp_type
_atom_site_occupancy
_atom_site_site_symmetry_order
_atom_site_calc_flag
_atom_site_refinement_flags_posn
_atom_site_refinement_flags_adp
O1 O 0.3738(3) 1.1482(2) 0.25826(11) 0.0245(6) Uani 1 1 d . .
H1C H 0.2831 1.2066 0.2706 0.037 Uiso 1 1 calc R U
O2 O 0.5845(3) 1.2651(2) 0.32139(10) 0.0241(5) Uani 1 1 d . .
O3 O 0.9188(3) 0.8239(2) 0.20715(10) 0.0196(5) Uani 1 1 d . .
O4 O 0.8779(3) 0.8207(2) 0.34447(10) 0.0210(5) Uani 1 1 d . .
O5 O 1.3137(4) 1.3785(3) 0.43783(12) 0.0365(7) Uani 1 1 d . .
O6 O 1.6265(5) 1.3043(3) 0.46156(15) 0.0556(9) Uani 1 1 d . .
O7 O 1.7480(4) 0.7895(3) 0.47580(11) 0.0343(7) Uani 1 1 d . .
O8 O 1.5651(4) 0.6493(2) 0.41866(12) 0.0300(6) Uani 1 1 d . .
N1 N 1.0929(4) 0.9989(3) 0.15938(12) 0.0227(6) Uani 1 1 d . .
H1A H 1.1886 0.9377 0.1468 0.027 Uiso 1 1 calc R U
H1B H 1.1015 1.0908 0.1498 0.027 Uiso 1 1 calc R U
N2 N 0.8802(4) 1.0542(3) 0.31519(12) 0.0183(6) Uani 1 1 d . .
H2B H 0.9423 1.1384 0.3193 0.022 Uiso 1 1 calc R U
N3 N 1.4456(5) 1.2833(3) 0.44479(13) 0.0309(8) Uani 1 1 d . .
N4 N 1.6006(4) 0.7650(3) 0.44218(13) 0.0251(6) Uani 1 1 d . .
C1 C 0.5492(5) 1.1647(3) 0.28871(15) 0.0182(7) Uani 1 1 d . .
C2 C 0.7048(4) 1.0446(3) 0.27522(15) 0.0174(7) Uani 1 1 d . .
H2A H 0.6343 0.9489 0.2802 0.021 Uiso 1 1 calc R U
C3 C 0.7742(5) 1.0626(3) 0.21067(15) 0.0184(7) Uani 1 1 d . .
H3A H 0.6502 1.0530 0.1846 0.022 Uiso 1 1 calc R U
H3B H 0.8323 1.1608 0.2052 0.022 Uiso 1 1 calc R U
C4 C 0.9369(5) 0.9531(3) 0.19255(14) 0.0173(7) Uani 1 1 d . .
C5 C 0.9545(5) 0.9423(3) 0.34660(15) 0.0179(7) Uani 1 1 d . .
C6 C 1.1458(5) 0.9738(3) 0.38320(15) 0.0186(7) Uani 1 1 d . .
C7 C 1.1998(5) 1.1132(3) 0.40059(15) 0.0198(7) Uani 1 1 d . .
H7A H 1.1095 1.1924 0.3923 0.024 Uiso 1 1 calc R U
C8 C 1.3859(5) 1.1341(3) 0.42993(15) 0.0228(7) Uani 1 1 d . .
C9 C 1.5204(5) 1.0229(4) 0.44466(15) 0.0241(8) Uani 1 1 d . .
H9A H 1.6484 1.0398 0.4651 0.029 Uiso 1 1 calc R U
C10 C 1.4594(5) 0.8874(3) 0.42830(15) 0.0202(7) Uani 1 1 d . .
C11 C 1.2741(5) 0.8596(3) 0.39862(15) 0.0195(7) Uani 1 1 d . .
H11A H 1.2356 0.7633 0.3890 0.023 Uiso 1 1 calc R U

loop_
_atom_site_aniso_label
_atom_site_aniso_U_11
_atom_site_aniso_U_22
_atom_site_aniso_U_33
_atom_site_aniso_U_23
_atom_site_aniso_U_13
_atom_site_aniso_U_12
O1 0.0159(11) 0.0244(12) 0.0331(15) -0.0061(10) -0.0013(11) 0.0055(10)
O2 0.0207(11) 0.0188(11) 0.0328(15) -0.0073(10) 0.0031(11) -0.0017(10)
O3 0.0184(11) 0.0133(10) 0.0270(13) -0.0012(9) 0.0015(11) 0.0011(9)
O4 0.0244(11) 0.0151(10) 0.0234(13) 0.0012(9) 0.0000(11) -0.0003(10)
O5 0.0528(17) 0.0205(12) 0.0364(17) -0.0041(12) 0.0023(13) -0.0025(13)
O6 0.067(2) 0.0342(16) 0.066(2) 0.0104(14) -0.0433(19) -0.0189(15)
O7 0.0259(12) 0.0469(16) 0.0300(16) 0.0040(13) -0.0085(13) 0.0043(13)
O8 0.0268(12) 0.0231(13) 0.0401(16) 0.0040(11) 0.0002(12) 0.0041(12)
N1 0.0209(14) 0.0154(13) 0.0319(18) -0.0016(12) 0.0048(15) -0.0022(12)
N2 0.0168(13) 0.0137(12) 0.0244(16) 0.0008(11) -0.0021(13) -0.0025(12)
N3 0.0458(18) 0.0240(15) 0.0230(18) 0.0025(13) -0.0095(16) -0.0121(16)
N4 0.0210(14) 0.0305(15) 0.0237(17) 0.0089(13) 0.0036(14) 0.0010(14)
C1 0.0180(15) 0.0164(14) 0.0202(17) 0.0047(14) 0.0048(15) -0.0024(14)
C2 0.0163(15) 0.0132(15) 0.023(2) 0.0000(13) 0.0001(14) -0.0003(13)
C3 0.0192(15) 0.0149(15) 0.0212(18) 0.0014(13) -0.0007(15) 0.0016(13)
C4 0.0169(15) 0.0156(14) 0.0193(17) -0.0026(13) -0.0048(14) -0.0015(14)
C5 0.0185(14) 0.0147(14) 0.0204(17) -0.0001(13) 0.0061(16) 0.0021(14)
C6 0.0218(16) 0.0171(15) 0.0169(18) 0.0029(13) 0.0019(14) -0.0010(13)
C7 0.0252(16) 0.0172(15) 0.0171(18) 0.0012(14) -0.0002(15) 0.0000(14)
C8 0.0314(18) 0.0203(16) 0.0166(17) 0.0027(14) -0.0005(16) -0.0058(15)
C9 0.0258(18) 0.0300(18) 0.0165(18) 0.0040(15) -0.0024(15) -0.0049(15)
C10 0.0213(16) 0.0215(15) 0.0179(18) 0.0052(14) 0.0022(15) 0.0024(15)
C11 0.0210(15) 0.0188(16) 0.0187(18) 0.0009(14) 0.0038(15) -0.0036(14)

loop_
_atom_type_symbol
_atom_type_description
_atom_type_scat_dispersion_real
_atom_type_scat_dispersion_imag
_atom_type_scat_source
C C 0.0033 0.0016 'International Tables Vol C Tables 4.2.6.8 and 6.1.1.4'
H H 0.0000 0.0000 'International Tables Vol C Tables 4.2.6.8 and 6.1.1.4'
N N 0.0061 0.0033 'International Tables Vol C Tables 4.2.6.8 and 6.1.1.4'
O O 0.0106 0.0060 'International Tables Vol C Tables 4.2.6.8 and 6.1.1.4'

loop_
_geom_angle_atom_site_label_1
_geom_angle_atom_site_label_2
_geom_angle_atom_site_label_3
_geom_angle
C1 O1 H1C 109.5
C4 N1 H1A 120.0
C4 N1 H1B 120.0
H1A N1 H1B 120.0
C5 N2 C2 124.0(3)
C5 N2 H2B 118.0
C2 N2 H2B 118.0
O5 N3 O6 124.6(3)
O5 N3 C8 117.9(3)
O6 N3 C8 117.5(3)
O8 N4 O7 125.0(3)
O8 N4 C10 117.9(3)
O7 N4 C10 117.0(3)
O2 C1 O1 124.4(3)
O2 C1 C2 124.3(3)
O1 C1 C2 111.2(3)
N2 C2 C1 109.5(3)
N2 C2 C3 111.6(2)
C1 C2 C3 107.4(2)
N2 C2 H2A 109.4
C1 C2 H2A 109.4
C3 C2 H2A 109.4
C4 C3 C2 112.6(3)
C4 C3 H3A 109.1
C2 C3 H3A 109.1
C4 C3 H3B 109.1
C2 C3 H3B 109.1
H3A C3 H3B 107.8
O3 C4 N1 122.0(3)
O3 C4 C3 120.7(3)
N1 C4 C3 117.2(3)
O4 C5 N2 123.1(3)
O4 C5 C6 121.5(3)
N2 C5 C6 115.4(3)
C11 C6 C7 119.5(3)
C11 C6 C5 118.1(3)
C7 C6 C5 122.4(3)
C8 C7 C6 118.7(3)
C8 C7 H7A 120.7
C6 C7 H7A 120.7
C7 C8 C9 123.3(3)
C7 C8 N3 117.7(3)
C9 C8 N3 119.0(3)
C10 C9 C8 116.3(3)
C10 C9 H9A 121.9
C8 C9 H9A 121.9
C9 C10 C11 123.1(3)
C9 C10 N4 118.2(3)
C11 C10 N4 118.6(3)
C6 C11 C10 119.0(3)
C6 C11 H11A 120.5
C10 C11 H11A 120.5

loop_
_geom_bond_atom_site_label_1
_geom_bond_atom_site_label_2
_geom_bond_distance
O1 C1 1.321(4)
O1 H1C 0.8400
O2 C1 1.209(4)
O3 C4 1.246(3)
O4 C5 1.229(4)
O5 N3 1.228(4)
O6 N3 1.229(4)
O7 N4 1.230(4)
O8 N4 1.218(3)
N1 C4 1.316(4)
N1 H1A 0.8800
N1 H1B 0.8800
N2 C5 1.343(4)
N2 C2 1.440(4)
N2 H2B 0.8800
N3 C8 1.473(4)
N4 C10 1.480(4)
C1 C2 1.521(4)
C2 C3 1.535(5)
C2 H2A 1.0000
C3 C4 1.507(4)
C3 H3A 0.9900
C3 H3B 0.9900
C5 C6 1.502(4)
C6 C11 1.381(4)
C6 C7 1.393(4)
C7 C8 1.373(5)
C7 H7A 0.9500
C8 C9 1.380(4)
C9 C10 1.365(4)
C9 H9A 0.9500
C10 C11 1.382(4)
C11 H11A 0.9500

loop_
_geom_hbond_atom_site_label_D
_geom_hbond_atom_site_label_H
_geom_hbond_atom_site_label_A
_geom_hbond_distance_DH
_geom_hbond_distance_HA
_geom_hbond_distance_DA
_geom_hbond_angle_DHA
_geom_hbond_site_symmetry_A
O1 H1C O3 0.84 1.76 2.596(3) 176.0 3_655
N1 H1A O2 0.88 2.27 3.017(3) 142.3 3_745
N1 H1B O4 0.88 2.14 2.986(3) 162.2 3_755
N2 H2B O3 0.88 2.02 2.852(3) 156.8 3_755
C7 H7A O3 0.95 2.57 3.212(4) 125.6 3_755
C9 H9A O5 0.95 2.55 3.376(4) 145.2 4_576

loop_
_geom_torsion_atom_site_label_1
_geom_torsion_atom_site_label_2
_geom_torsion_atom_site_label_3
_geom_torsion_atom_site_label_4
_geom_torsion
C5 N2 C2 C1 129.9(3)
C5 N2 C2 C3 -111.3(3)
O2 C1 C2 N2 10.8(4)
O1 C1 C2 N2 -171.7(3)
O2 C1 C2 C3 -110.5(3)
O1 C1 C2 C3 67.0(3)
N2 C2 C3 C4 57.4(3)
C1 C2 C3 C4 177.5(2)
C2 C3 C4 O3 43.2(4)
C2 C3 C4 N1 -139.0(3)
C2 N2 C5 O4 -0.7(5)
C2 N2 C5 C6 176.9(3)
O4 C5 C6 C11 21.0(5)
N2 C5 C6 C11 -156.6(3)
O4 C5 C6 C7 -160.6(3)
N2 C5 C6 C7 21.8(4)
C11 C6 C7 C8 3.5(5)
C5 C6 C7 C8 -174.8(3)
C6 C7 C8 C9 -1.9(5)
C6 C7 C8 N3 176.5(3)
O5 N3 C8 C7 10.1(5)
O6 N3 C8 C7 -167.6(3)
O5 N3 C8 C9 -171.4(3)
O6 N3 C8 C9 10.8(5)
C7 C8 C9 C10 0.1(5)
N3 C8 C9 C10 -178.2(3)
C8 C9 C10 C11 0.0(5)
C8 C9 C10 N4 178.9(3)
O8 N4 C10 C9 -167.2(3)
O7 N4 C10 C9 11.3(4)
O8 N4 C10 C11 11.8(4)
O7 N4 C10 C11 -169.7(3)
C7 C6 C11 C10 -3.5(5)
C5 C6 C11 C10 175.0(3)
C9 C10 C11 C6 1.7(5)
N4 C10 C11 C6 -177.2(3)
